data_4510372
loop_
_publ_author_name
'Braun, Doris E.'
'McMahon, Jennifer A.'
'Koztecki, Lien H.'
'Price, Sarah L.'
'Reutzel-Edens, Susan M.'

_publ_section_title
;
 Contrasting Polymorphism of Related Small Molecule Drugs Correlated and
 Guided by the Computed Crystal Energy Landscape
;
_journal_issue 4
_journal_name_full 'Crystal Growth &amp; Design'
_journal_page_first 2056
_journal_paper_doi 10.1021/cg500185h
_journal_volume 14
_journal_year 2014
_chemical_formula_moiety 'C22 H25 N3 O3'
_chemical_formula_sum 'C22 H25 N3 O3'
_chemical_formula_weight 379.45
_chemical_name_systematic
;
 3-(4-dibenzo[b,f][1,4]oxepin-11-yl-piperazin-1-yl)-2,2-dimethylpropanoic acid
;
_space_group_IT_number 2
_symmetry_cell_setting triclinic
_symmetry_Int_Tables_number 2
_symmetry_space_group_name_Hall '-P 1'
_symmetry_space_group_name_H-M 'P -1'
_atom_sites_solution_hydrogens geom
_atom_sites_solution_primary direct
_atom_sites_solution_secondary difmap
_audit_conform_dict_location ftp://ftp.iucr.org/pub/cif_core.dic
_audit_conform_dict_name cif_core.dic
_audit_conform_dict_version 2.3
_audit_creation_date 2013-09-29T10:06:10-00:00
_audit_creation_method 'WinGX routine CIF_UPDATE'
_cell_angle_alpha 65.728(2)
_cell_angle_beta 67.321(2)
_cell_angle_gamma 77.584(2)
_cell_formula_units_Z 2
_cell_length_a 9.3970(3)
_cell_length_b 10.8925(3)
_cell_length_c 11.0095(4)
_cell_measurement_temperature 100(2)
_cell_volume 945.71(6)
_computing_structure_refinement 'SHELXL-97 (Sheldrick, 1997)'
_diffrn_ambient_temperature 100(2)
_diffrn_measured_fraction_theta_full 0.873
_diffrn_measured_fraction_theta_max 0.873
_diffrn_radiation_monochromator graphite
_diffrn_radiation_type CuK\a
_diffrn_radiation_wavelength 1.54178
_diffrn_reflns_av_R_equivalents 0.0666
_diffrn_reflns_av_unetI/netI 0.0518
_diffrn_reflns_limit_h_max 11
_diffrn_reflns_limit_h_min -11
_diffrn_reflns_limit_k_max 12
_diffrn_reflns_limit_k_min -12
_diffrn_reflns_limit_l_max 12
_diffrn_reflns_limit_l_min -11
_diffrn_reflns_number 6835
_diffrn_reflns_theta_full 65.13
_diffrn_reflns_theta_max 65.13
_diffrn_reflns_theta_min 4.46
_exptl_absorpt_coefficient_mu 0.724
_exptl_absorpt_correction_type none
_exptl_crystal_density_diffrn 1.333
_exptl_crystal_density_method 'not measured'
_exptl_crystal_F_000 404
_exptl_crystal_size_max 0.2
_exptl_crystal_size_mid 0.05
_exptl_crystal_size_min 0.05
_refine_diff_density_max 0.241
_refine_diff_density_min -0.25
_refine_diff_density_rms 0.057
_refine_ls_extinction_coef 0.0040(8)
_refine_ls_extinction_expression Fc^*^=kFc[1+0.001xFc^2^\l^3^/sin(2\q)]^-1/4^
_refine_ls_extinction_method SHELXL
_refine_ls_goodness_of_fit_ref 1.046
_refine_ls_hydrogen_treatment mixed
_refine_ls_matrix_type full
_refine_ls_number_parameters 260
_refine_ls_number_reflns 2812
_refine_ls_number_restraints 1
_refine_ls_restrained_S_all 1.048
_refine_ls_R_factor_all 0.0537
_refine_ls_R_factor_gt 0.0438
_refine_ls_shift/su_max 0
_refine_ls_shift/su_mean 0
_refine_ls_structure_factor_coef Fsqd
_refine_ls_weighting_details 'calc w=1/[\s^2^(Fo^2^)+(0.0742P)^2^+0.0644P] where P=(Fo^2^+2Fc^2^)/3'
_refine_ls_weighting_scheme calc
_refine_ls_wR_factor_gt 0.1128
_refine_ls_wR_factor_ref 0.1212
_reflns_number_gt 2282
_reflns_number_total 2812
_reflns_threshold_expression >2sigma(I)
_cod_data_source_file cg500185h_si_002.cif
_cod_data_source_block DB7_Form_I
_cod_depositor_comments
;
The following automatic conversions were performed:

'_symmetry_cell_setting' value 'Triclinic' changed to 'triclinic'
according to
/usr/data/users/saulius/automatic-downloads/current/ACS/lib/dictionaries/cif_core.dic
dictionary named 'cif_core.dic' version 2.4.2 from 2011-04-26.

Automatic conversion script
Id: cif_fix_values 2281 2013-09-26 08:29:07Z andrius 
;
_cod_original_cell_volume 945.71(5)
_cod_original_sg_symbol_H-M P-1
_cod_database_code 4510372

loop_
_symmetry_equiv_pos_as_xyz
'x, y, z'
'-x, -y, -z'

loop_
_atom_site_label
_atom_site_type_symbol
_atom_site_fract_x
_atom_site_fract_y
_atom_site_fract_z
_atom_site_U_iso_or_equiv
_atom_site_adp_type
_atom_site_occupancy
_atom_site_symmetry_multiplicity
_atom_site_calc_flag
_atom_site_refinement_flags
C1 C 0.39795(19) 0.27690(17) -0.0402(2) 0.0191(4) Uani 1 1 d .
C2 C 0.49100(19) 0.36990(17) -0.1802(2) 0.0191(4) Uani 1 1 d .
C3 C 0.63412(19) 0.32335(18) -0.2580(2) 0.0206(4) Uani 1 1 d .
H3 H 0.6748 0.2341 -0.2184 0.025 Uiso 1 1 calc R
C4 C 0.7161(2) 0.40647(18) -0.3918(2) 0.0236(5) Uani 1 1 d .
H4 H 0.8121 0.3737 -0.4441 0.028 Uiso 1 1 calc R
C5 C 0.6584(2) 0.53769(18) -0.4499(2) 0.0249(5) Uani 1 1 d .
H5 H 0.7152 0.5948 -0.5417 0.03 Uiso 1 1 calc R
C6 C 0.5178(2) 0.58541(18) -0.3739(2) 0.0239(5) Uani 1 1 d .
H6 H 0.4786 0.6755 -0.4128 0.029 Uiso 1 1 calc R
C7 C 0.43526(19) 0.50093(17) -0.2412(2) 0.0202(4) Uani 1 1 d .
C8 C 0.17625(19) 0.48430(18) -0.1666(2) 0.0206(4) Uani 1 1 d .
C9 C 0.0774(2) 0.56122(18) -0.2397(2) 0.0240(5) Uani 1 1 d .
H9 H 0.0843 0.6562 -0.2853 0.029 Uiso 1 1 calc R
C10 C -0.0323(2) 0.49893(19) -0.2461(2) 0.0252(5) Uani 1 1 d .
H10 H -0.1008 0.551 -0.2964 0.03 Uiso 1 1 calc R
C11 C -0.04133(19) 0.36033(18) -0.1789(2) 0.0233(5) Uani 1 1 d .
H11 H -0.1133 0.317 -0.1866 0.028 Uiso 1 1 calc R
C12 C 0.05371(19) 0.28484(18) -0.1006(2) 0.0214(4) Uani 1 1 d .
H12 H 0.0431 0.1906 -0.0517 0.026 Uiso 1 1 calc R
C13 C 0.16483(19) 0.34489(17) -0.0924(2) 0.0192(4) Uani 1 1 d .
C14 C 0.58640(19) 0.24660(17) 0.0745(2) 0.0199(4) Uani 1 1 d .
H14A H 0.5259 0.285 0.1484 0.024 Uiso 1 1 calc R
H14B H 0.6401 0.3204 -0.0118 0.024 Uiso 1 1 calc R
C15 C 0.70429(19) 0.13904(17) 0.1244(2) 0.0196(4) Uani 1 1 d .
H15A H 0.7678 0.1028 0.0494 0.023 Uiso 1 1 calc R
H15B H 0.7738 0.1785 0.1452 0.023 Uiso 1 1 calc R
C16 C 0.52632(19) -0.02833(17) 0.2159(2) 0.0198(4) Uani 1 1 d .
H16A H 0.4749 -0.1052 0.2996 0.024 Uiso 1 1 calc R
H16B H 0.5918 -0.0632 0.1403 0.024 Uiso 1 1 calc R
C17 C 0.4048(2) 0.07496(17) 0.1661(2) 0.0205(4) Uani 1 1 d .
H17A H 0.3426 0.0338 0.1396 0.025 Uiso 1 1 calc R
H17B H 0.3345 0.106 0.2433 0.025 Uiso 1 1 calc R
C18 C 0.72826(19) -0.07759(17) 0.3134(2) 0.0208(4) Uani 1 1 d .
H18A H 0.7952 -0.1161 0.2411 0.025 Uiso 1 1 calc R
H18B H 0.6651 -0.1503 0.3933 0.025 Uiso 1 1 calc R
C19 C 0.83266(19) -0.03612(17) 0.3669(2) 0.0197(4) Uani 1 1 d .
C20 C 0.98165(19) 0.01894(17) 0.2458(2) 0.0209(4) Uani 1 1 d .
C21 C 0.7440(2) 0.06100(18) 0.4436(2) 0.0244(5) Uani 1 1 d .
H21A H 0.8061 0.0729 0.4914 0.037 Uiso 1 1 calc R
H21B H 0.6461 0.0238 0.5136 0.037 Uiso 1 1 calc R
H21C H 0.7228 0.1485 0.375 0.037 Uiso 1 1 calc R
C22 C 0.8864(2) -0.16695(18) 0.4699(2) 0.0270(5) Uani 1 1 d .
H22A H 0.9352 -0.2317 0.4225 0.041 Uiso 1 1 calc R
H22B H 0.797 -0.2058 0.5527 0.041 Uiso 1 1 calc R
H22C H 0.961 -0.1465 0.5001 0.041 Uiso 1 1 calc R
N1 N 0.25136(16) 0.26434(14) -0.00296(17) 0.0198(4) Uani 1 1 d .
N2 N 0.48121(16) 0.18989(14) 0.04366(17) 0.0193(4) Uani 1 1 d .
N3 N 0.62397(16) 0.02977(14) 0.25240(17) 0.0186(4) Uani 1 1 d .
O1 O 0.29165(13) 0.54779(12) -0.16638(14) 0.0225(3) Uani 1 1 d .
O2 O 1.05947(14) -0.03891(13) 0.16574(15) 0.0303(4) Uani 1 1 d .
O3 O 1.02044(14) 0.13221(12) 0.23983(14) 0.0241(4) Uani 1 1 d D
H1 H 1.103(2) 0.162(3) 0.162(2) 0.064(8) Uiso 1 1 d D

loop_
_atom_site_aniso_label
_atom_site_aniso_U_11
_atom_site_aniso_U_22
_atom_site_aniso_U_33
_atom_site_aniso_U_23
_atom_site_aniso_U_13
_atom_site_aniso_U_12
C1 0.0178(9) 0.0175(9) 0.0236(12) -0.0090(8) -0.0058(8) -0.0030(7)
C2 0.0167(8) 0.0216(9) 0.0205(11) -0.0063(8) -0.0066(8) -0.0062(7)
C3 0.0171(8) 0.0203(9) 0.0250(12) -0.0071(8) -0.0077(8) -0.0038(7)
C4 0.0170(8) 0.0275(10) 0.0264(12) -0.0103(9) -0.0056(8) -0.0040(7)
C5 0.0226(9) 0.0246(10) 0.0237(12) -0.0038(8) -0.0052(8) -0.0095(7)
C6 0.0224(9) 0.0195(9) 0.0282(12) -0.0051(8) -0.0086(8) -0.0053(7)
C7 0.0170(8) 0.0212(9) 0.0248(12) -0.0096(8) -0.0065(8) -0.0043(7)
C8 0.0155(8) 0.0222(9) 0.0239(12) -0.0103(8) -0.0030(8) -0.0039(7)
C9 0.0207(9) 0.0200(9) 0.0262(12) -0.0068(8) -0.0049(8) -0.0005(7)
C10 0.0186(9) 0.0279(10) 0.0248(12) -0.0060(9) -0.0082(8) 0.0014(7)
C11 0.0156(9) 0.0279(10) 0.0245(12) -0.0073(8) -0.0046(8) -0.0062(7)
C12 0.0153(8) 0.0225(9) 0.0234(12) -0.0074(8) -0.0027(8) -0.0045(7)
C13 0.0156(8) 0.0208(9) 0.0195(11) -0.0076(8) -0.0041(8) -0.0010(7)
C14 0.0179(8) 0.0193(9) 0.0222(12) -0.0061(8) -0.0052(8) -0.0063(7)
C15 0.0166(8) 0.0210(9) 0.0212(11) -0.0068(8) -0.0051(8) -0.0053(7)
C16 0.0166(8) 0.0190(9) 0.0233(12) -0.0065(8) -0.0048(8) -0.0061(7)
C17 0.0182(8) 0.0207(9) 0.0220(12) -0.0056(8) -0.0053(8) -0.0069(7)
C18 0.0178(8) 0.0162(9) 0.0264(12) -0.0068(8) -0.0056(8) -0.0029(7)
C19 0.0167(8) 0.0192(9) 0.0217(11) -0.0052(8) -0.0063(8) -0.0032(7)
C20 0.0167(9) 0.0208(9) 0.0241(12) -0.0049(8) -0.0090(8) -0.0019(7)
C21 0.0212(9) 0.0277(10) 0.0228(12) -0.0078(9) -0.0054(8) -0.0055(7)
C22 0.0221(9) 0.0254(10) 0.0309(13) -0.0052(9) -0.0098(8) -0.0050(8)
N1 0.0171(7) 0.0187(7) 0.0239(10) -0.0073(7) -0.0066(6) -0.0028(6)
N2 0.0171(7) 0.0191(7) 0.0212(10) -0.0046(7) -0.0069(7) -0.0050(6)
N3 0.0165(7) 0.0179(7) 0.0203(9) -0.0039(7) -0.0066(6) -0.0040(6)
O1 0.0163(6) 0.0202(6) 0.0312(9) -0.0121(6) -0.0043(6) -0.0031(5)
O2 0.0239(7) 0.0284(7) 0.0359(9) -0.0177(7) 0.0013(6) -0.0056(6)
O3 0.0197(6) 0.0233(7) 0.0271(9) -0.0093(6) -0.0024(6) -0.0072(5)

loop_
_atom_type_symbol
_atom_type_description
_atom_type_scat_dispersion_real
_atom_type_scat_dispersion_imag
_atom_type_scat_source
C C 0.0181 0.0091 'International Tables Vol C Tables 4.2.6.8 and 6.1.1.4'
H H 0 0 'International Tables Vol C Tables 4.2.6.8 and 6.1.1.4'
N N 0.0311 0.018 'International Tables Vol C Tables 4.2.6.8 and 6.1.1.4'
O O 0.0492 0.0322 'International Tables Vol C Tables 4.2.6.8 and 6.1.1.4'

loop_
_geom_angle_atom_site_label_1
_geom_angle_atom_site_label_2
_geom_angle_atom_site_label_3
_geom_angle
N1 C1 N2 120.00(16)
N1 C1 C2 124.16(17)
N2 C1 C2 115.35(14)
C7 C2 C3 118.20(17)
C7 C2 C1 121.40(15)
C3 C2 C1 120.27(15)
C4 C3 C2 120.50(16)
C3 C4 C5 120.16(16)
C6 C5 C4 119.98(18)
C7 C6 C5 119.51(17)
C6 C7 C2 121.63(16)
C6 C7 O1 119.50(15)
C2 C7 O1 118.87(16)
C9 C8 C13 121.91(17)
C9 C8 O1 118.92(15)
C13 C8 O1 119.18(16)
C8 C9 C10 119.47(17)
C11 C10 C9 119.68(18)
C12 C11 C10 120.40(18)
C11 C12 C13 121.02(16)
C12 C13 C8 117.39(17)
C12 C13 N1 118.44(15)
C8 C13 N1 124.03(16)
N2 C14 C15 110.70(14)
N3 C15 C14 109.29(13)
N3 C16 C17 111.60(13)
N2 C17 C16 109.18(14)
N3 C18 C19 116.18(14)
C21 C19 C20 113.43(15)
C21 C19 C18 110.99(14)
C20 C19 C18 110.62(16)
C21 C19 C22 109.87(16)
C20 C19 C22 104.94(14)
C18 C19 C22 106.60(14)
O2 C20 O3 123.12(16)
O2 C20 C19 122.53(16)
O3 C20 C19 114.31(15)
C1 N1 C13 121.45(15)
C1 N2 C17 118.35(14)
C1 N2 C14 118.40(14)
C17 N2 C14 111.73(14)
C16 N3 C18 109.10(13)
C16 N3 C15 107.99(14)
C18 N3 C15 113.78(13)
C7 O1 C8 108.13(13)

loop_
_geom_bond_atom_site_label_1
_geom_bond_atom_site_label_2
_geom_bond_distance
C1 N1 1.298(2)
C1 N2 1.372(2)
C1 C2 1.492(3)
C2 C7 1.387(2)
C2 C3 1.405(2)
C3 C4 1.382(3)
C4 C5 1.389(3)
C5 C6 1.388(3)
C6 C7 1.382(3)
C7 O1 1.397(2)
C8 C9 1.378(3)
C8 C13 1.403(3)
C8 O1 1.407(2)
C9 C10 1.387(3)
C10 C11 1.386(3)
C11 C12 1.383(3)
C12 C13 1.393(2)
C13 N1 1.415(2)
C14 N2 1.472(2)
C14 C15 1.511(2)
C15 N3 1.469(2)
C16 N3 1.466(2)
C16 C17 1.514(2)
C17 N2 1.467(2)
C18 N3 1.466(2)
C18 C19 1.539(3)
C19 C21 1.530(2)
C19 C20 1.537(3)
C19 C22 1.541(3)
C20 O2 1.212(2)
C20 O3 1.330(2)
